data_1010032
loop_
_publ_author_name
'Boren, B'

_publ_section_title
;
Roentgenuntersuchung der Legierungen von Silicium mit Chrom, Mangan,
Kobalt und Nickel
;
_journal_coden_ASTM ARKGAJ
_journal_issue 1
_journal_name_full 'Arkiv foer Kemi, Mineralogi och Geologi, A'
_journal_page_first 1
_journal_page_last 28
_journal_volume 11
_journal_year 1933
_chemical_formula_structural 'Cr3 Si'
_chemical_formula_sum 'Cr3 Si'
_chemical_name_systematic 'Chromium silicide (3/1)'
_space_group_IT_number 223
_symmetry_cell_setting cubic
_symmetry_Int_Tables_number 223
_symmetry_space_group_name_Hall '-P 4n 2 3'
_symmetry_space_group_name_H-M 'P m -3 n'
_cell_angle_alpha 90
_cell_angle_beta 90
_cell_angle_gamma 90
_cell_formula_units_Z 2
_cell_length_a 4.555(3)
_cell_length_b 4.555(3)
_cell_length_c 4.555(3)
_cell_volume 94.5
_cod_database_code 1010032

loop_
_symmetry_equiv_pos_as_xyz
x,y,z
y,z,x
z,x,y
-x,-y,-z
-y,-z,-x
-z,-x,-y
x,-y,-z
y,-z,-x
z,-x,-y
-x,y,z
-y,z,x
-z,x,y
-x,y,-z
-y,z,-x
-z,x,-y
x,-y,z
y,-z,x
z,-x,y
-x,-y,z
-y,-z,x
-z,-x,y
x,y,-z
y,z,-x
z,x,-y
1/2+x,1/2+z,1/2+y
1/2+y,1/2+x,1/2+z
1/2+z,1/2+y,1/2+x
1/2-x,1/2-z,1/2-y
1/2-y,1/2-x,1/2-z
1/2-z,1/2-y,1/2-x
1/2+x,1/2-z,1/2-y
1/2+y,1/2-x,1/2-z
1/2+z,1/2-y,1/2-x
1/2-x,1/2+z,1/2+y
1/2-y,1/2+x,1/2+z
1/2-z,1/2+y,1/2+x
1/2-x,1/2-z,1/2+y
1/2-y,1/2-x,1/2+z
1/2-z,1/2-y,1/2+x
1/2+x,1/2+z,1/2-y
1/2+y,1/2+x,1/2-z
1/2+z,1/2+y,1/2-x
1/2-x,1/2+z,1/2-y
1/2-y,1/2+x,1/2-z
1/2-z,1/2+y,1/2-x
1/2+x,1/2-z,1/2+y
1/2+y,1/2-x,1/2+z
1/2+z,1/2-y,1/2+x

loop_
_atom_site_label
_atom_site_type_symbol
_atom_site_symmetry_multiplicity
_atom_site_Wyckoff_symbol
_atom_site_fract_x
_atom_site_fract_y
_atom_site_fract_z
_atom_site_occupancy
_atom_site_attached_hydrogens
_atom_site_calc_flag
Si1 Si0 2 a 0. 0. 0. 1. 0 d
Cr1 Cr0 6 c 0. 0.5 0.25 1. 0 d

loop_
_atom_type_symbol
_atom_type_oxidation_number
Si0 0.000
Cr0 0.000
